data_1520510
loop_
_publ_author_name
'Peter S. Berdonosov'
'Dmitry O. Charkin'
'Ardak M. Kusainova'
'Charles H. Hervoches'
'Valeriy A. Dolgikh'
'Philip Lightfoot'

_publ_section_title
;
 The crystal structures of BiTeO3I, NdTeO3X (X=Cl, Br) and Bi5TeO8.5I2:
 some crystal chemistry peculiarities of layered Bi(Ln)Te oxyhalides
;
_journal_name_full 'Solid State Sciences'
_journal_page_first 553
_journal_page_last 562
_journal_volume 2
_journal_year 2000
_chemical_formula_sum 'Cl Nd O3 Te'
_chemical_formula_weight 355.293
_space_group_IT_number 59
_symmetry_cell_setting orthorhombic
_symmetry_Int_Tables_number 59
_symmetry_space_group_name_Hall '-P 2ab 2a'
_symmetry_space_group_name_H-M 'P m m n :2'
_cell_angle_alpha 90
_cell_angle_beta 90
_cell_angle_gamma 90
_cell_formula_units_Z 8
_cell_length_a 4.08096(8)
_cell_length_b 4.03441(8)
_cell_length_c 25.7582(7)
_cell_volume 424.090(17)
_diffrn_ambient_temperature 293
_diffrn_radiation_probe neutron
_diffrn_radiation_type white
_pd_proc_ls_prof_R_factor 0.0911
_pd_proc_ls_prof_wR_factor 0.0991
_cod_data_source_file SSS-2000-2-553-562-3.cif
_cod_data_source_block 3
_cod_depositor_comments
;
 Changing atom parameters to '?' to indicate that atomic coordinates
 for this entry are unknown.

 Antanas Vaitkus,
 2017-01-27

Rietveld refinements using GSAS, neutron at ISIS

"several reflections were not indexed by this cell, and attempts 
at Rietveld refinement for both the X-ray and neutron datasets, 
using an appropriately distorted model, suggested some structural 
inadequacies, due to high thermal parameters, particularly for 
the Cl atoms. Although we believe the basic structural model is 
correct, we have chosen not to present our results in full at 
this stage"
;
_cod_original_sg_symbol_H-M 'P m m n'
_cod_database_code 1520510

loop_
_symmetry_equiv_pos_site_id
_symmetry_equiv_pos_as_xyz
1 x,y,z
2 1/2-x,1/2-y,z
3 1/2+x,-y,-z
4 -x,1/2+y,-z
5 -x,-y,-z
6 1/2+x,1/2+y,-z
7 1/2-x,y,z
8 x,1/2-y,z

loop_
_atom_site_label
_atom_site_type_symbol
_atom_site_fract_x
_atom_site_fract_y
_atom_site_fract_z
_atom_site_U_iso_or_equiv
? ? ? ? ? ?
